data_7028106
loop_
_publ_author_name
'Kirsch, Sylvia'
'Noll, Bernhard'
'Spies, Hartmut'
'Leibnitz, Peter'
'Scheller, Dieter'
'Krueger, Torsten'
'Johannsen, Bernd'

_publ_section_title
;
 Preparation and structural studies of neutral oxorhenium(V) complexes
 with D-penicillamine methyl ester
;
_journal_issue 3
_journal_name_full 'Journal of the Chemical Society, Dalton Transactions'
_journal_page_first 455
_journal_paper_doi 10.1039/a706127g
_journal_year 1998
_chemical_formula_sum 'C10 H19 N2 O5 Re S2'
_chemical_formula_weight 497.59
_space_group_IT_number 19
_symmetry_cell_setting orthorhombic
_symmetry_space_group_name_Hall 'P 2ac 2ab'
_symmetry_space_group_name_H-M 'P 21 21 21'
_atom_sites_solution_hydrogens geom
_atom_sites_solution_primary direct
_atom_sites_solution_secondary difmap
_audit_creation_method SHELXL
_cell_angle_alpha 90.00
_cell_angle_beta 90.00
_cell_angle_gamma 90.00
_cell_formula_units_Z 4
_cell_length_a 5.930(4)
_cell_length_b 11.709(4)
_cell_length_c 21.750(4)
_cell_measurement_reflns_used 25
_cell_measurement_temperature 295(2)
_cell_measurement_theta_max 12.44
_cell_measurement_theta_min 8.2
_cell_volume 1510.2(12)
_computing_cell_refinement CAD4-MOLEN
_computing_data_collection CAD4-MOLEN
_computing_data_reduction CAD4-MOLEN-PROCESS
_computing_structure_refinement 'SHELXL-93 (Sheldrick, 1993)'
_computing_structure_solution 'SHELXS-86 (Sheldrick, 1990)'
_diffrn_ambient_temperature 295(2)
_diffrn_measurement_device 'ENRAF-NONIUS CAD4'
_diffrn_measurement_method 'omega/2teta scan variable'
_diffrn_radiation_monochromator graphite
_diffrn_radiation_source 'fine-focus sealed tube'
_diffrn_radiation_type MoK\a
_diffrn_radiation_wavelength 0.71073
_diffrn_reflns_av_R_equivalents 0.0227
_diffrn_reflns_av_sigmaI/netI 0.0187
_diffrn_reflns_limit_h_max 7
_diffrn_reflns_limit_h_min 0
_diffrn_reflns_limit_k_max 15
_diffrn_reflns_limit_k_min 0
_diffrn_reflns_limit_l_max 28
_diffrn_reflns_limit_l_min -28
_diffrn_reflns_number 3956
_diffrn_reflns_theta_max 27.47
_diffrn_reflns_theta_min 1.87
_diffrn_standards_decay_% 1.9
_diffrn_standards_interval_count 180
_diffrn_standards_number 2
_exptl_absorpt_coefficient_mu 8.342
_exptl_absorpt_correction_type empirical
_exptl_crystal_colour 'dark brown'
_exptl_crystal_density_diffrn 2.189
_exptl_crystal_description 'transparent blocks'
_exptl_crystal_F_000 960
_exptl_crystal_size_max 0.63
_exptl_crystal_size_mid 0.31
_exptl_crystal_size_min 0.18
_refine_diff_density_max 2.652
_refine_diff_density_min -1.858
_refine_diff_density_rms 0.180
_refine_ls_abs_structure_details 'Flack H D (1983), Acta Cryst. A39, 876-881'
_refine_ls_abs_structure_Flack -0.022(14)
_refine_ls_extinction_coef 0.0024(2)
_refine_ls_extinction_expression Fc^*^=kFc[1+0.001xFc^2^\l^3^/sin(2\q)]^-1/4^
_refine_ls_extinction_method SHELXL
_refine_ls_goodness_of_fit_all 1.131
_refine_ls_goodness_of_fit_obs 1.128
_refine_ls_matrix_type full
_refine_ls_number_parameters 185
_refine_ls_number_reflns 3420
_refine_ls_number_restraints 0
_refine_ls_restrained_S_all 1.131
_refine_ls_restrained_S_obs 1.128
_refine_ls_R_factor_all 0.0316
_refine_ls_R_factor_obs 0.0299
_refine_ls_shift/esd_max 0.001
_refine_ls_shift/esd_mean 0.000
_refine_ls_structure_factor_coef Fsqd
_refine_ls_weighting_details 'w=1/[\s^2^(Fo^2^)+(0.0203P)^2^+16.5600P] where P=(Fo^2^+2Fc^2^)/3'
_refine_ls_weighting_scheme calc
_refine_ls_wR_factor_all 0.0768
_refine_ls_wR_factor_obs 0.0754
_reflns_number_observed 3319
_reflns_number_total 3420
_reflns_observed_criterion >2sigma(I)
_cod_data_source_file g706127sup1.cif
_cod_data_source_block re37d
_cod_depositor_comments
;
The following automatic conversions were performed:

'_refine_ls_weighting_scheme' value 'calc
w=1/[\s^2^(Fo^2^)+(0.0203P)^2^+16.5600P] where P=(Fo^2^+2Fc^2^)/3'
was changed to 'calc'. New tag '_refine_ls_weighting_details' was
created. The value of the new tag was set to
'w=1/[\s^2^(Fo^2^)+(0.0203P)^2^+16.5600P] where P=(Fo^2^+2Fc^2^)/3'.

Automatic conversion script
Id: cif_fix_values 3143 2015-03-26 13:38:13Z robertas 
;
_cod_original_cell_volume 1510.1(12)
_cod_original_sg_symbol_H-M P2(1)2(1)2(1)
_cod_database_code 7028106

loop_
_symmetry_equiv_pos_as_xyz
'x, y, z'
'-x+1/2, -y, z+1/2'
'x+1/2, -y+1/2, -z'
'-x, y+1/2, -z+1/2'

loop_
_atom_site_aniso_label
_atom_site_aniso_U_11
_atom_site_aniso_U_22
_atom_site_aniso_U_33
_atom_site_aniso_U_23
_atom_site_aniso_U_13
_atom_site_aniso_U_12
Re 0.0333(2) 0.00869(12) 0.02246(14) 0.00078(12) 0.00194(15) -0.00190(13)
S1 0.0505(13) 0.0116(8) 0.0317(10) 0.0004(7) 0.0126(11) -0.0054(10)
S2 0.0411(12) 0.0128(8) 0.0437(13) 0.0000(8) 0.0159(10) -0.0042(9)
O1 0.046(3) 0.018(3) 0.031(3) 0.002(2) -0.006(3) -0.001(3)
O2 0.033(3) 0.009(2) 0.030(3) -0.001(2) 0.001(2) 0.003(2)
O3 0.060(4) 0.015(2) 0.031(3) -0.005(2) -0.013(4) 0.008(3)
O4 0.060(5) 0.029(3) 0.039(4) 0.015(3) -0.024(3) -0.013(3)
O5 0.044(3) 0.022(3) 0.035(3) 0.012(3) -0.011(3) -0.015(3)
N1 0.040(4) 0.014(3) 0.026(3) 0.004(3) 0.000(3) 0.006(3)
N2 0.032(4) 0.009(3) 0.027(4) 0.001(2) 0.006(3) -0.001(3)
C1 0.033(5) 0.008(3) 0.040(5) 0.001(3) 0.002(4) -0.006(3)
C2 0.035(5) 0.011(3) 0.023(4) -0.001(3) 0.005(3) 0.005(3)
C3 0.035(4) 0.007(3) 0.031(4) 0.004(3) -0.003(3) 0.003(3)
C4 0.029(4) 0.010(3) 0.017(4) 0.002(3) -0.004(3) -0.005(3)
C5 0.026(3) 0.016(3) 0.031(4) 0.000(3) 0.007(5) -0.002(3)
C6 0.032(5) 0.012(3) 0.029(4) 0.002(3) -0.002(4) 0.000(3)
C7 0.044(6) 0.025(4) 0.032(5) -0.006(3) 0.001(4) -0.008(4)
C8 0.068(7) 0.017(4) 0.038(6) 0.005(4) 0.002(5) 0.004(4)
C9 0.052(7) 0.016(4) 0.053(6) -0.003(4) -0.011(5) -0.012(4)
C10 0.035(5) 0.023(4) 0.080(9) 0.009(5) 0.006(5) 0.005(4)

loop_
_atom_site_label
_atom_site_type_symbol
_atom_site_fract_x
_atom_site_fract_y
_atom_site_fract_z
_atom_site_U_iso_or_equiv
_atom_site_thermal_displace_type
_atom_site_occupancy
_atom_site_calc_flag
_atom_site_refinement_flags
Re Re 0.65662(6) 0.94514(2) 0.848108(14) 0.02149(10) Uani 1 d .
S1 S 0.8579(5) 1.1072(2) 0.82525(10) 0.0313(5) Uani 1 d .
S2 S 0.9507(4) 0.8293(2) 0.82110(11) 0.0325(5) Uani 1 d .
O1 O 0.4608(11) 0.9329(5) 0.7922(3) 0.0316(13) Uani 1 d .
O2 O 0.7883(10) 0.9745(4) 0.9405(3) 0.0241(13) Uani 1 d .
O3 O 0.8496(14) 1.1086(5) 1.0100(3) 0.0354(14) Uani 1 d .
O4 O 0.7969(13) 0.5880(5) 0.9963(3) 0.043(2) Uani 1 d .
O5 O 0.5125(11) 0.5610(6) 0.9322(3) 0.0337(14) Uani 1 d .
H5 H 0.4766(122) 0.5115(68) 0.9570(26) 0.051 Uiso 1 calc R
N1 N 0.4347(12) 1.0647(6) 0.8987(3) 0.0267(14) Uani 1 d .
H1A H 0.3376(12) 1.0996(6) 0.8730(3) 0.018(11) Uiso 1 calc R
H1B H 0.3560(12) 1.0280(6) 0.9280(3) 0.018(11) Uiso 1 calc R
N2 N 0.5567(12) 0.7976(5) 0.9033(3) 0.0229(14) Uani 1 d .
H2A H 0.5010(12) 0.8218(5) 0.9395(3) 0.018(11) Uiso 1 calc R
H2B H 0.4468(12) 0.7591(5) 0.8836(3) 0.018(11) Uiso 1 calc R
C1 C 0.7193(15) 1.2130(6) 0.8754(4) 0.027(2) Uani 1 d .
C2 C 0.5935(14) 1.1479(6) 0.9261(4) 0.023(2) Uani 1 d .
H2 H 0.5140(14) 1.2010(6) 0.9535(4) 0.047(8) Uiso 1 calc R
C3 C 0.7570(15) 1.0739(6) 0.9622(4) 0.025(2) Uani 1 d .
C4 C 0.7488(14) 0.7199(6) 0.9147(4) 0.0190(15) Uani 1 d .
H4 H 0.8614(14) 0.7631(6) 0.9381(4) 0.047(8) Uiso 1 calc R
C5 C 0.8564(14) 0.6900(6) 0.8518(4) 0.0243(14) Uani 1 d .
C6 C 0.6884(15) 0.6155(6) 0.9525(4) 0.024(2) Uani 1 d .
C7 C 0.6936(17) 0.6340(7) 0.8066(4) 0.033(2) Uani 1 d .
H7A H 0.5640(17) 0.6820(7) 0.8011(4) 0.047(8) Uiso 1 calc R
H7B H 0.6468(17) 0.5612(7) 0.8224(4) 0.047(8) Uiso 1 calc R
H7C H 0.7677(17) 0.6234(7) 0.7677(4) 0.047(8) Uiso 1 calc R
C8 C 0.5503(20) 1.2844(7) 0.8389(5) 0.041(2) Uani 1 d .
H8A H 0.4365(20) 1.2353(7) 0.8220(5) 0.047(8) Uiso 1 calc R
H8B H 0.6272(20) 1.3233(7) 0.8062(5) 0.047(8) Uiso 1 calc R
H8C H 0.4810(20) 1.3393(7) 0.8657(5) 0.047(8) Uiso 1 calc R
C9 C 0.8975(18) 1.2921(7) 0.9017(5) 0.040(3) Uani 1 d .
H9A H 1.0050(18) 1.2483(7) 0.9248(5) 0.047(8) Uiso 1 calc R
H9B H 0.8271(18) 1.3471(7) 0.9283(5) 0.047(8) Uiso 1 calc R
H9C H 0.9732(18) 1.3310(7) 0.8688(5) 0.047(8) Uiso 1 calc R
C10 C 1.0630(17) 0.6151(8) 0.8610(6) 0.046(3) Uani 1 d .
H10A H 1.1640(17) 0.6512(8) 0.8895(6) 0.047(8) Uiso 1 calc R
H10B H 1.1382(17) 0.6045(8) 0.8224(6) 0.047(8) Uiso 1 calc R
H10C H 1.0174(17) 0.5422(8) 0.8770(6) 0.047(8) Uiso 1 calc R

loop_
_atom_type_symbol
_atom_type_description
_atom_type_scat_dispersion_real
_atom_type_scat_dispersion_imag
_atom_type_scat_source
C C 0.0033 0.0016 'International Tables Vol C Tables 4.2.6.8 and 6.1.1.4'
H H 0.0000 0.0000 'International Tables Vol C Tables 4.2.6.8 and 6.1.1.4'
N N 0.0061 0.0033 'International Tables Vol C Tables 4.2.6.8 and 6.1.1.4'
O O 0.0106 0.0060 'International Tables Vol C Tables 4.2.6.8 and 6.1.1.4'
Re Re -1.0185 7.2310 'International Tables Vol C Tables 4.2.6.8 and 6.1.1.4'
S S 0.1246 0.1234 'International Tables Vol C Tables 4.2.6.8 and 6.1.1.4'

loop_
_geom_angle_atom_site_label_1
_geom_angle_atom_site_label_2
_geom_angle_atom_site_label_3
_geom_angle
O1 Re O2 157.3(3)
O1 Re N2 98.2(3)
O2 Re N2 73.5(2)
O1 Re N1 90.2(3)
O2 Re N1 69.9(2)
N2 Re N1 93.8(3)
O1 Re S2 106.8(2)
O2 Re S2 93.3(2)
N2 Re S2 83.0(2)
N1 Re S2 163.0(2)
O1 Re S1 105.8(2)
O2 Re S1 83.30(15)
N2 Re S1 155.9(2)
N1 Re S1 83.9(2)
S2 Re S1 92.17(10)
C1 S1 Re 101.3(3)
C5 S2 Re 101.5(3)
C3 O2 Re 115.7(5)
C6 O5 H5 109.5(4)
C2 N1 Re 103.8(5)
C2 N1 H1A 111.0(4)
Re N1 H1A 111.0(2)
C2 N1 H1B 111.0(4)
Re N1 H1B 111.0(2)
H1A N1 H1B 109.0
C4 N2 Re 111.7(5)
C4 N2 H2A 109.3(4)
Re N2 H2A 109.3(2)
C4 N2 H2B 109.3(4)
Re N2 H2B 109.3(2)
H2A N2 H2B 107.9
C9 C1 C8 108.6(7)
C9 C1 C2 111.7(8)
C8 C1 C2 109.0(7)
C9 C1 S1 108.8(6)
C8 C1 S1 110.7(7)
C2 C1 S1 108.0(5)
N1 C2 C3 103.8(6)
N1 C2 C1 110.2(7)
C3 C2 C1 110.1(7)
N1 C2 H2 110.8(4)
C3 C2 H2 110.8(4)
C1 C2 H2 110.8(4)
O3 C3 O2 123.0(7)
O3 C3 C2 121.8(7)
O2 C3 C2 115.1(7)
N2 C4 C6 113.9(7)
N2 C4 C5 108.0(6)
C6 C4 C5 113.2(6)
N2 C4 H4 107.1(4)
C6 C4 H4 107.1(4)
C5 C4 H4 107.1(4)
C10 C5 C7 110.2(7)
C10 C5 C4 110.3(8)
C7 C5 C4 113.9(7)
C10 C5 S2 108.3(6)
C7 C5 S2 109.7(6)
C4 C5 S2 104.1(5)
O4 C6 O5 124.8(7)
O4 C6 C4 121.6(8)
O5 C6 C4 113.7(7)
C5 C7 H7A 109.5(5)
C5 C7 H7B 109.5(4)
H7A C7 H7B 109.5
C5 C7 H7C 109.5(5)
H7A C7 H7C 109.5
H7B C7 H7C 109.5
C1 C8 H8A 109.5(5)
C1 C8 H8B 109.5(5)
H8A C8 H8B 109.5
C1 C8 H8C 109.5(5)
H8A C8 H8C 109.5
H8B C8 H8C 109.5
C1 C9 H9A 109.5(5)
C1 C9 H9B 109.5(5)
H9A C9 H9B 109.5
C1 C9 H9C 109.5(5)
H9A C9 H9C 109.5
H9B C9 H9C 109.5
C5 C10 H10A 109.5(5)
C5 C10 H10B 109.5(6)
H10A C10 H10B 109.5
C5 C10 H10C 109.5(5)
H10A C10 H10C 109.5
H10B C10 H10C 109.5

loop_
_geom_bond_atom_site_label_1
_geom_bond_atom_site_label_2
_geom_bond_distance
Re O1 1.687(6)
Re O2 2.184(6)
Re N2 2.186(6)
Re N1 2.214(7)
Re S2 2.286(2)
Re S1 2.296(2)
S1 C1 1.844(9)
S2 C5 1.849(7)
O2 C3 1.270(9)
O3 C3 1.244(10)
O4 C6 1.194(10)
O5 C6 1.300(10)
O5 H5 0.82
N1 C2 1.481(11)
N1 H1A 0.90
N1 H1B 0.90
N2 C4 1.479(10)
N2 H2A 0.90
N2 H2B 0.90
C1 C9 1.518(12)
C1 C8 1.527(13)
C1 C2 1.535(12)
C2 C3 1.519(11)
C2 H2 0.98
C4 C6 1.516(10)
C4 C5 1.548(11)
C4 H4 0.98
C5 C10 1.520(12)
C5 C7 1.527(12)
C7 H7A 0.96
C7 H7B 0.96
C7 H7C 0.96
C8 H8A 0.96
C8 H8B 0.96
C8 H8C 0.96
C9 H9A 0.96
C9 H9B 0.96
C9 H9C 0.96
C10 H10A 0.96
C10 H10B 0.96
C10 H10C 0.96
